data_4300078
loop_
_publ_author_name
'Theivanayagam C. Deivaraj'
'Ghee Xiong Lai'
'Jagadese J. Vittal'

_publ_contact_author_address
; Department of Chemistry
  National University of Singapore
  Kent Ridge
  Singapore 119 260
;
_publ_contact_author_email chmjjv@nus.edu.sg
_publ_contact_author_fax '(65) 874 2975'
_publ_contact_author_name 'Jagadese J. Vittal'
_publ_contact_author_phone '(65) 779 1691'
_publ_section_title
;
Chemistry of Thiocarboxylates: Synthesis and Structures of Neutral
Copper(I) Thiocarboxylates with Triphenylphosphine
;
_journal_name_full 'Inorganic Chemistry'
_journal_page_first 1028
_journal_page_last 1034
_journal_paper_doi 10.1021/ic9907314
_journal_volume 39
_journal_year 2000
_chemical_compound_source 'see text'
_chemical_formula_sum 'C43 H35 Cu O P2 S'
_chemical_formula_weight 725.25
_space_group_IT_number 2
_symmetry_cell_setting triclinic
_symmetry_space_group_name_Hall '-P 1'
_symmetry_space_group_name_H-M 'P -1'
_atom_sites_solution_hydrogens geom
_atom_sites_solution_primary direct
_atom_sites_solution_secondary difmap
_audit_creation_method SHELXL
_cell_angle_alpha 87.723(1)
_cell_angle_beta 75.322(1)
_cell_angle_gamma 75.978(1)
_cell_formula_units_Z 2
_cell_length_a 10.2524(3)
_cell_length_b 12.9826(4)
_cell_length_c 14.5340(4)
_cell_measurement_reflns_used 5197
_cell_measurement_temperature 293(2)
_cell_measurement_theta_max 29.35
_cell_measurement_theta_min 1.62
_cell_volume 1815.14(9)
_computing_cell_refinement 'SAINT (Siemens, 1996)'
_computing_data_collection 'SMART (Siemens, 1996)'
_computing_data_reduction 'SAINT (Siemens, 1996)'
_computing_molecular_graphics 'SHELXTL (Siemens, 1996)'
_computing_publication_material 'SHELXTL (Siemens, 1996)'
_computing_structure_refinement 'SHELXTL (Siemens, 1996)'
_computing_structure_solution 'SHELXS-86 (Sheldrick, 1990)'
_diffrn_ambient_temperature 293(2)
_diffrn_measurement_device 'Siemens SMART CCD System'
_diffrn_measurement_method 'frames \w scans'
_diffrn_radiation_monochromator graphite
_diffrn_radiation_source 'fine-focus sealed tube'
_diffrn_radiation_type MoK\a
_diffrn_radiation_wavelength 0.71073
_diffrn_reflns_av_R_equivalents 0.0205
_diffrn_reflns_av_sigmaI/netI 0.0534
_diffrn_reflns_limit_h_max 10
_diffrn_reflns_limit_h_min -13
_diffrn_reflns_limit_k_max 16
_diffrn_reflns_limit_k_min -16
_diffrn_reflns_limit_l_max 18
_diffrn_reflns_limit_l_min -19
_diffrn_reflns_number 11309
_diffrn_reflns_theta_max 29.35
_diffrn_reflns_theta_min 1.62
_exptl_absorpt_coefficient_mu 0.780
_exptl_absorpt_correction_T_max 0.8312
_exptl_absorpt_correction_T_min 0.6696
_exptl_absorpt_correction_type empirical
_exptl_absorpt_process_details 'SADABS (Sheldrick, 1996)'
_exptl_crystal_colour yellow
_exptl_crystal_density_diffrn 1.327
_exptl_crystal_density_meas ?
_exptl_crystal_description 'large plates, cut'
_exptl_crystal_F_000 752
_exptl_crystal_size_max 0.3
_exptl_crystal_size_mid 0.18
_exptl_crystal_size_min 0.15
_refine_diff_density_max 0.326
_refine_diff_density_min -0.277
_refine_diff_density_rms 0.055
_refine_ls_extinction_coef 0.0008(4)
_refine_ls_extinction_expression Fc^*^=kFc[1+0.001xFc^2^\l^3^/sin(2\q)]^-1/4^
_refine_ls_extinction_method SHELXL
_refine_ls_goodness_of_fit_all 1.020
_refine_ls_goodness_of_fit_obs 1.075
_refine_ls_matrix_type full
_refine_ls_number_parameters 434
_refine_ls_number_reflns 8099
_refine_ls_number_restraints 0
_refine_ls_restrained_S_all 1.029
_refine_ls_restrained_S_obs 1.075
_refine_ls_R_factor_all 0.0804
_refine_ls_R_factor_obs 0.0499
_refine_ls_shift/esd_max 0.000
_refine_ls_shift/esd_mean 0.000
_refine_ls_structure_factor_coef Fsqd
_refine_ls_weighting_details 'w=1/[\s^2^(Fo^2^)+(0.0321P)^2^+1.1457P] where P=(Fo^2^+2Fc^2^)/3'
_refine_ls_weighting_scheme calc
_refine_ls_wR_factor_all 0.1094
_refine_ls_wR_factor_obs 0.0958
_reflns_number_observed 5786
_reflns_number_total 8100
_reflns_observed_criterion >2sigma(I)
_cod_depositor_comments
;
The following automatic conversions were performed:

'_exptl_crystal_density_meas' value 'not measured' was changed to '?'
- the value is perceived as not measured.

Automatic conversion script
Id: cif_fix_values 3008 2015-01-20 13:52:24Z robertas 

The following automatic conversions were performed:

'_refine_ls_weighting_scheme' value 'calc
w=1/[\s^2^(Fo^2^)+(0.0321P)^2^+1.1457P] where P=(Fo^2^+2Fc^2^)/3' was
changed to 'calc'. New tag '_refine_ls_weighting_details' was
created. The value of the new tag was set to
'w=1/[\s^2^(Fo^2^)+(0.0321P)^2^+1.1457P] where P=(Fo^2^+2Fc^2^)/3'.

Automatic conversion script
Id: cif_fix_values 3143 2015-03-26 13:38:13Z robertas 
;
_cod_database_code 4300078

loop_
_symmetry_equiv_pos_as_xyz
'x, y, z'
'-x, -y, -z'

loop_
_atom_site_aniso_label
_atom_site_aniso_U_11
_atom_site_aniso_U_22
_atom_site_aniso_U_33
_atom_site_aniso_U_23
_atom_site_aniso_U_13
_atom_site_aniso_U_12
Cu1 0.0380(2) 0.0388(2) 0.0446(2) 0.00213(15) -0.00534(15) -0.01208(15)
P1 0.0372(4) 0.0357(4) 0.0427(4) -0.0001(3) -0.0045(3) -0.0096(3)
P2 0.0349(4) 0.0343(4) 0.0432(4) 0.0007(3) -0.0083(3) -0.0100(3)
S1 0.0391(4) 0.0673(5) 0.0569(5) 0.0122(4) -0.0093(4) -0.0183(4)
O1 0.0464(14) 0.121(2) 0.0599(15) 0.0194(15) -0.0155(11) -0.0273(14)
C1 0.041(2) 0.060(2) 0.044(2) -0.0060(14) -0.0035(13) -0.0155(14)
C2 0.057(2) 0.051(2) 0.042(2) -0.0050(14) -0.0053(14) -0.0130(15)
C3 0.074(3) 0.092(3) 0.053(2) 0.007(2) -0.012(2) -0.009(2)
C4 0.115(4) 0.103(4) 0.056(2) 0.029(2) -0.011(2) -0.014(3)
C5 0.131(4) 0.100(4) 0.066(3) 0.023(2) -0.005(3) -0.059(3)
C6 0.105(4) 0.127(4) 0.069(3) 0.020(3) -0.009(3) -0.076(3)
C7 0.080(3) 0.092(3) 0.056(2) 0.011(2) -0.015(2) -0.050(2)
C1A 0.045(2) 0.0302(14) 0.0420(15) -0.0014(11) -0.0067(12) -0.0090(12)
C2A 0.044(2) 0.045(2) 0.051(2) 0.0058(14) -0.0100(14) -0.0173(13)
C3A 0.057(2) 0.054(2) 0.054(2) 0.009(2) 0.001(2) -0.023(2)
C4A 0.083(3) 0.052(2) 0.046(2) 0.0089(15) -0.016(2) -0.018(2)
C5A 0.067(2) 0.061(2) 0.054(2) 0.006(2) -0.028(2) -0.017(2)
C1B 0.039(2) 0.051(2) 0.042(2) -0.0024(13) -0.0041(12) -0.0074(13)
C2B 0.073(3) 0.072(2) 0.054(2) 0.000(2) 0.003(2) -0.019(2)
C3B 0.086(3) 0.116(4) 0.060(2) -0.017(3) 0.020(2) -0.016(3)
C4B 0.069(3) 0.123(4) 0.062(3) -0.036(3) -0.001(2) 0.020(3)
C5B 0.101(3) 0.068(3) 0.080(3) -0.015(2) -0.016(3) 0.027(2)
C6B 0.080(3) 0.056(2) 0.061(2) -0.001(2) 0.006(2) 0.008(2)
C1C 0.042(2) 0.0376(15) 0.043(2) 0.0010(12) -0.0089(12) -0.0106(12)
C2C 0.045(2) 0.047(2) 0.054(2) -0.0054(14) -0.0116(14) -0.0070(14)
C3C 0.042(2) 0.063(2) 0.070(2) 0.004(2) -0.015(2) -0.008(2)
C4C 0.058(2) 0.090(3) 0.079(3) -0.003(2) -0.027(2) -0.028(2)
C5C 0.084(3) 0.087(3) 0.116(4) -0.044(3) -0.042(3) -0.018(2)
C6C 0.068(2) 0.059(2) 0.097(3) -0.030(2) -0.028(2) -0.006(2)
C1D 0.0369(15) 0.0329(14) 0.047(2) -0.0019(12) -0.0101(12) -0.0097(11)
C2D 0.041(2) 0.056(2) 0.049(2) 0.0018(15) -0.0075(14) -0.0120(14)
C3D 0.053(2) 0.069(2) 0.054(2) 0.000(2) -0.020(2) -0.012(2)
C4D 0.043(2) 0.060(2) 0.074(2) -0.005(2) -0.025(2) -0.0097(15)
C5D 0.036(2) 0.057(2) 0.069(2) -0.002(2) -0.0069(15) -0.0134(14)
C6D 0.042(2) 0.044(2) 0.051(2) 0.0002(13) -0.0063(13) -0.0114(13)
C1E 0.0345(14) 0.0370(14) 0.0433(15) -0.0025(12) -0.0084(12) -0.0063(11)
C2E 0.070(2) 0.044(2) 0.051(2) 0.0018(14) -0.015(2) -0.016(2)
C3E 0.098(3) 0.062(2) 0.048(2) -0.008(2) -0.016(2) -0.019(2)
C4E 0.079(3) 0.073(2) 0.044(2) 0.009(2) -0.009(2) -0.016(2)
C5E 0.071(2) 0.051(2) 0.059(2) 0.011(2) -0.005(2) -0.021(2)
C6E 0.058(2) 0.042(2) 0.050(2) -0.0029(14) -0.0044(15) -0.0160(14)
C1F 0.0372(15) 0.0391(15) 0.0391(15) 0.0019(12) -0.0049(12) -0.0146(12)
C2F 0.047(2) 0.039(2) 0.050(2) 0.0020(13) -0.0125(14) -0.0119(13)
C3F 0.069(2) 0.038(2) 0.057(2) 0.0024(14) -0.013(2) -0.011(2)
C4F 0.068(2) 0.046(2) 0.060(2) -0.001(2) -0.004(2) -0.028(2)
C5F 0.049(2) 0.060(2) 0.097(3) -0.009(2) -0.016(2) -0.025(2)
C6A 0.048(2) 0.053(2) 0.056(2) 0.0001(15) -0.0124(15) -0.0173(15)
C6F 0.045(2) 0.042(2) 0.096(3) -0.006(2) -0.019(2) -0.0113(14)

loop_
_atom_site_label
_atom_site_type_symbol
_atom_site_fract_x
_atom_site_fract_y
_atom_site_fract_z
_atom_site_U_iso_or_equiv
_atom_site_thermal_displace_type
_atom_site_occupancy
_atom_site_calc_flag
_atom_site_refinement_flags
_atom_site_disorder_group
Cu1 Cu 0.41228(3) 0.66474(3) 0.27308(2) 0.04092(11) Uani 1 d . .
P1 P 0.38203(7) 0.50087(6) 0.25534(5) 0.0394(2) Uani 1 d . .
P2 P 0.25926(7) 0.80008(6) 0.36584(5) 0.0375(2) Uani 1 d . .
S1 S 0.63113(8) 0.69568(7) 0.20879(6) 0.0543(2) Uani 1 d . .
O1 O 0.4337(2) 0.7641(2) 0.1262(2) 0.0746(7) Uani 1 d . .
C1 C 0.5560(3) 0.7625(3) 0.1245(2) 0.0490(7) Uani 1 d . .
C2 C 0.6381(3) 0.8166(2) 0.0451(2) 0.0510(7) Uani 1 d . .
C3 C 0.5778(4) 0.8602(3) -0.0266(3) 0.0762(11) Uani 1 d . .
H3 H 0.4875(4) 0.8571(3) -0.0248(3) 0.091 Uiso 1 calc R .
C4 C 0.6527(6) 0.9092(4) -0.1022(3) 0.0961(15) Uani 1 d . .
H4 H 0.6121(6) 0.9384(4) -0.1507(3) 0.115 Uiso 1 calc R .
C5 C 0.7852(6) 0.9144(4) -0.1052(3) 0.098(2) Uani 1 d . .
H5 H 0.8346(6) 0.9469(4) -0.1557(3) 0.117 Uiso 1 calc R .
C6 C 0.8445(5) 0.8721(4) -0.0346(3) 0.0946(15) Uani 1 d . .
H6 H 0.9342(5) 0.8768(4) -0.0364(3) 0.114 Uiso 1 calc R .
C7 C 0.7728(4) 0.8217(3) 0.0406(3) 0.0712(11) Uani 1 d . .
H7 H 0.8154(4) 0.7913(3) 0.0878(3) 0.085 Uiso 1 calc R .
C1A C 0.3456(3) 0.4346(2) 0.3690(2) 0.0397(6) Uani 1 d . .
C2A C 0.2170(3) 0.4150(2) 0.4117(2) 0.0462(7) Uani 1 d . .
H2A H 0.1481(3) 0.4281(2) 0.3787(2) 0.055 Uiso 1 calc R .
C3A C 0.1899(4) 0.3761(3) 0.5027(2) 0.0564(8) Uani 1 d . .
H3A H 0.1030(4) 0.3639(3) 0.5307(2) 0.068 Uiso 1 calc R .
C4A C 0.2915(4) 0.3554(3) 0.5522(2) 0.0599(9) Uani 1 d . .
H4A H 0.2731(4) 0.3292(3) 0.6134(2) 0.072 Uiso 1 calc R .
C5A C 0.4196(4) 0.3736(3) 0.5109(2) 0.0580(8) Uani 1 d . .
H5A H 0.4881(4) 0.3594(3) 0.5442(2) 0.070 Uiso 1 calc R .
C1B C 0.5281(3) 0.4066(2) 0.1795(2) 0.0458(7) Uani 1 d . .
C2B C 0.6042(4) 0.4444(3) 0.0988(2) 0.0696(10) Uani 1 d . .
H2B H 0.5838(4) 0.5166(3) 0.0865(2) 0.083 Uiso 1 calc R .
C3B C 0.7110(5) 0.3754(4) 0.0361(3) 0.0953(15) Uani 1 d . .
H3B H 0.7612(5) 0.4013(4) -0.0185(3) 0.114 Uiso 1 calc R .
C4B C 0.7428(4) 0.2705(4) 0.0537(3) 0.094(2) Uani 1 d . .
H4B H 0.8138(4) 0.2245(4) 0.0108(3) 0.113 Uiso 1 calc R .
C5B C 0.6714(5) 0.2323(3) 0.1338(3) 0.0923(14) Uani 1 d . .
H5B H 0.6950(5) 0.1603(3) 0.1462(3) 0.111 Uiso 1 calc R .
C6B C 0.5636(4) 0.2997(3) 0.1974(3) 0.0744(11) Uani 1 d . .
H6B H 0.5151(4) 0.2728(3) 0.2522(3) 0.089 Uiso 1 calc R .
C1C C 0.2353(3) 0.4962(2) 0.2075(2) 0.0412(6) Uani 1 d . .
C2C C 0.1179(3) 0.5786(2) 0.2298(2) 0.0495(7) Uani 1 d . .
H2C H 0.1171(3) 0.6353(2) 0.2673(2) 0.059 Uiso 1 calc R .
C3C C 0.0022(3) 0.5791(3) 0.1983(2) 0.0591(9) Uani 1 d . .
H3C H -0.0758(3) 0.6354(3) 0.2150(2) 0.071 Uiso 1 calc R .
C4C C 0.0016(4) 0.4974(3) 0.1429(3) 0.0720(10) Uani 1 d . .
H4C H -0.0765(4) 0.4977(3) 0.1213(3) 0.086 Uiso 1 calc R .
C5C C 0.1167(5) 0.4149(4) 0.1189(3) 0.0918(14) Uani 1 d . .
H5C H 0.1169(5) 0.3592(4) 0.0806(3) 0.110 Uiso 1 calc R .
C6C C 0.2334(4) 0.4135(3) 0.1514(3) 0.0741(11) Uani 1 d . .
H6C H 0.3107(4) 0.3566(3) 0.1353(3) 0.089 Uiso 1 calc R .
C1D C 0.0959(3) 0.8375(2) 0.3293(2) 0.0386(6) Uani 1 d . .
C2D C 0.1030(3) 0.8546(2) 0.2335(2) 0.0495(7) Uani 1 d . .
H2D H 0.1887(3) 0.8480(2) 0.1901(2) 0.059 Uiso 1 calc R .
C3D C -0.0180(3) 0.8817(3) 0.2026(2) 0.0583(8) Uani 1 d . .
H3D H -0.0129(3) 0.8946(3) 0.1385(2) 0.070 Uiso 1 calc R .
C4D C -0.1452(3) 0.8895(3) 0.2656(3) 0.0572(8) Uani 1 d . .
H4D H -0.2257(3) 0.9066(3) 0.2441(3) 0.069 Uiso 1 calc R .
C5D C -0.1530(3) 0.8720(3) 0.3600(2) 0.0546(8) Uani 1 d . .
H5D H -0.2390(3) 0.8772(3) 0.4027(2) 0.066 Uiso 1 calc R .
C6D C -0.0329(3) 0.8467(2) 0.3926(2) 0.0464(7) Uani 1 d . .
H6D H -0.0391(3) 0.8359(2) 0.4570(2) 0.056 Uiso 1 calc R .
C1E C 0.2056(3) 0.7749(2) 0.4933(2) 0.0388(6) Uani 1 d . .
C2E C 0.1880(3) 0.8497(2) 0.5637(2) 0.0544(8) Uani 1 d . .
H2E H 0.2025(3) 0.9167(2) 0.5469(2) 0.065 Uiso 1 calc R .
C3E C 0.1490(4) 0.8255(3) 0.6586(2) 0.0693(10) Uani 1 d . .
H3E H 0.1381(4) 0.8762(3) 0.7052(2) 0.083 Uiso 1 calc R .
C4E C 0.1264(4) 0.7273(3) 0.6847(2) 0.0675(10) Uani 1 d . .
H4E H 0.1001(4) 0.7115(3) 0.7487(2) 0.081 Uiso 1 calc R .
C5E C 0.1428(4) 0.6530(3) 0.6161(2) 0.0618(9) Uani 1 d . .
H5E H 0.1264(4) 0.5867(3) 0.6336(2) 0.074 Uiso 1 calc R .
C6E C 0.1835(3) 0.6759(2) 0.5212(2) 0.0511(8) Uani 1 d . .
H6E H 0.1964(3) 0.6240(2) 0.4752(2) 0.061 Uiso 1 calc R .
C1F C 0.3071(3) 0.9271(2) 0.3649(2) 0.0384(6) Uani 1 d . .
C2F C 0.2141(3) 1.0238(2) 0.3606(2) 0.0451(7) Uani 1 d . .
H2F H 0.1258(3) 1.0248(2) 0.3542(2) 0.054 Uiso 1 calc R .
C3F C 0.2515(4) 1.1185(2) 0.3656(2) 0.0552(8) Uani 1 d . .
H3F H 0.1889(4) 1.1826(2) 0.3619(2) 0.066 Uiso 1 calc R .
C4F C 0.3811(4) 1.1177(3) 0.3762(2) 0.0576(9) Uani 1 d . .
H4F H 0.4051(4) 1.1814(3) 0.3818(2) 0.069 Uiso 1 calc R .
C5F C 0.4744(4) 1.0237(3) 0.3786(3) 0.0669(10) Uani 1 d . .
H5F H 0.5626(4) 1.0236(3) 0.3847(3) 0.080 Uiso 1 calc R .
C6A C 0.4473(3) 0.4128(2) 0.4204(2) 0.0516(8) Uani 1 d . .
H6A H 0.5345(3) 0.4249(2) 0.3931(2) 0.062 Uiso 1 calc R .
C6F C 0.4391(3) 0.9276(3) 0.3720(3) 0.0602(9) Uani 1 d . .
H6F H 0.5042(3) 0.8638(3) 0.3724(3) 0.072 Uiso 1 calc R .

loop_
_atom_type_symbol
_atom_type_description
_atom_type_scat_dispersion_real
_atom_type_scat_dispersion_imag
_atom_type_scat_source
C C 0.0033 0.0016 'International Tables Vol C Tables 4.2.6.8 and 6.1.1.4'
H H 0.0000 0.0000 'International Tables Vol C Tables 4.2.6.8 and 6.1.1.4'
O O 0.0106 0.0060 'International Tables Vol C Tables 4.2.6.8 and 6.1.1.4'
P P 0.1023 0.0942 'International Tables Vol C Tables 4.2.6.8 and 6.1.1.4'
S S 0.1246 0.1234 'International Tables Vol C Tables 4.2.6.8 and 6.1.1.4'
Cu Cu 0.3201 1.2651 'International Tables Vol C Tables 4.2.6.8 and 6.1.1.4'

loop_
_geom_angle_atom_site_label_1
_geom_angle_atom_site_label_2
_geom_angle_atom_site_label_3
_geom_angle
_geom_angle_site_symmetry_1
_geom_angle_site_symmetry_3
_geom_angle_publ_flag
P1 Cu1 P2 126.68(3) . . ?
P1 Cu1 S1 118.36(3) . . ?
P2 Cu1 S1 114.36(3) . . ?
P1 Cu1 O1 113.02(7) . . ?
P2 Cu1 O1 95.28(7) . . ?
S1 Cu1 O1 65.19(6) . . ?
C1C P1 C1B 103.81(13) . . ?
C1C P1 C1A 103.19(13) . . ?
C1B P1 C1A 104.57(13) . . ?
C1C P1 Cu1 115.41(9) . . ?
C1B P1 Cu1 116.49(10) . . ?
C1A P1 Cu1 111.93(9) . . ?
C1F P2 C1E 102.72(12) . . ?
C1F P2 C1D 102.38(12) . . ?
C1E P2 C1D 104.16(12) . . ?
C1F P2 Cu1 118.06(9) . . ?
C1E P2 Cu1 116.63(9) . . ?
C1D P2 Cu1 111.08(9) . . ?
C1 S1 Cu1 84.14(10) . . ?
C1 O1 Cu1 90.3(2) . . ?
O1 C1 C2 119.0(3) . . ?
O1 C1 S1 120.3(2) . . ?
C2 C1 S1 120.6(2) . . ?
C3 C2 C7 119.1(3) . . ?
C3 C2 C1 118.6(3) . . ?
C7 C2 C1 122.3(3) . . ?
C2 C3 C4 119.8(4) . . ?
C5 C4 C3 120.4(4) . . ?
C6 C5 C4 120.0(4) . . ?
C5 C6 C7 120.7(4) . . ?
C2 C7 C6 120.0(4) . . ?
C2A C1A C6A 118.1(3) . . ?
C2A C1A P1 123.1(2) . . ?
C6A C1A P1 118.4(2) . . ?
C3A C2A C1A 120.8(3) . . ?
C4A C3A C2A 120.2(3) . . ?
C5A C4A C3A 119.8(3) . . ?
C4A C5A C6A 120.4(3) . . ?
C6B C1B C2B 118.5(3) . . ?
C6B C1B P1 123.5(2) . . ?
C2B C1B P1 117.9(3) . . ?
C1B C2B C3B 120.2(4) . . ?
C4B C3B C2B 120.5(4) . . ?
C5B C4B C3B 120.0(4) . . ?
C4B C5B C6B 120.6(4) . . ?
C1B C6B C5B 120.1(4) . . ?
C2C C1C C6C 117.7(3) . . ?
C2C C1C P1 118.6(2) . . ?
C6C C1C P1 123.7(2) . . ?
C3C C2C C1C 121.8(3) . . ?
C4C C3C C2C 120.1(3) . . ?
C3C C4C C5C 119.5(3) . . ?
C4C C5C C6C 120.6(4) . . ?
C1C C6C C5C 120.3(3) . . ?
C2D C1D C6D 119.0(3) . . ?
C2D C1D P2 118.0(2) . . ?
C6D C1D P2 122.9(2) . . ?
C1D C2D C3D 119.9(3) . . ?
C4D C3D C2D 120.7(3) . . ?
C5D C4D C3D 119.7(3) . . ?
C4D C5D C6D 120.4(3) . . ?
C1D C6D C5D 120.2(3) . . ?
C6E C1E C2E 118.0(3) . . ?
C6E C1E P2 118.7(2) . . ?
C2E C1E P2 123.3(2) . . ?
C3E C2E C1E 120.5(3) . . ?
C4E C3E C2E 120.6(3) . . ?
C5E C4E C3E 119.6(3) . . ?
C4E C5E C6E 120.3(3) . . ?
C5E C6E C1E 121.0(3) . . ?
C6F C1F C2F 118.6(3) . . ?
C6F C1F P2 119.0(2) . . ?
C2F C1F P2 122.4(2) . . ?
C3F C2F C1F 120.7(3) . . ?
C4F C3F C2F 120.0(3) . . ?
C5F C4F C3F 120.0(3) . . ?
C4F C5F C6F 120.7(3) . . ?
C5A C6A C1A 120.7(3) . . ?
C1F C6F C5F 120.0(3) . . ?

loop_
_geom_bond_atom_site_label_1
_geom_bond_atom_site_label_2
_geom_bond_distance
_geom_bond_site_symmetry_2
_geom_bond_publ_flag
Cu1 P1 2.2567(8) . ?
Cu1 P2 2.2686(8) . ?
Cu1 S1 2.3267(8) . ?
Cu1 O1 2.439(2) . ?
P1 C1C 1.825(3) . ?
P1 C1B 1.827(3) . ?
P1 C1A 1.828(3) . ?
P2 C1F 1.830(3) . ?
P2 C1E 1.833(3) . ?
P2 C1D 1.832(3) . ?
S1 C1 1.708(3) . ?
O1 C1 1.242(3) . ?
C1 C2 1.504(4) . ?
C2 C3 1.379(5) . ?
C2 C7 1.383(5) . ?
C3 C4 1.398(5) . ?
C4 C5 1.365(6) . ?
C5 C6 1.354(6) . ?
C6 C7 1.389(5) . ?
C1A C2A 1.387(4) . ?
C1A C6A 1.400(4) . ?
C2A C3A 1.382(4) . ?
C3A C4A 1.379(5) . ?
C4A C5A 1.371(5) . ?
C5A C6A 1.377(4) . ?
C1B C6B 1.378(4) . ?
C1B C2B 1.380(4) . ?
C2B C3B 1.384(5) . ?
C3B C4B 1.351(6) . ?
C4B C5B 1.354(6) . ?
C5B C6B 1.386(5) . ?
C1C C2C 1.379(4) . ?
C1C C6C 1.380(4) . ?
C2C C3C 1.374(4) . ?
C3C C4C 1.359(5) . ?
C4C C5C 1.367(5) . ?
C5C C6C 1.389(5) . ?
C1D C2D 1.388(4) . ?
C1D C6D 1.386(4) . ?
C2D C3D 1.386(4) . ?
C3D C4D 1.374(4) . ?
C4D C5D 1.368(5) . ?
C5D C6D 1.390(4) . ?
C1E C6E 1.387(4) . ?
C1E C2E 1.387(4) . ?
C2E C3E 1.381(4) . ?
C3E C4E 1.372(5) . ?
C4E C5E 1.365(5) . ?
C5E C6E 1.379(4) . ?
C1F C6F 1.385(4) . ?
C1F C2F 1.389(4) . ?
C2F C3F 1.383(4) . ?
C3F C4F 1.374(5) . ?
C4F C5F 1.362(5) . ?
C5F C6F 1.393(4) . ?
